data_8101136
loop_
_publ_author_name
'Mudring, Anja-Verena'
'Jansen, Martin'

_publ_section_title
;
Crystal structure of monocesiumaurate(I), CsAuO
;
_journal_issue 4
_journal_name_full 'Zeitschrift f\"ur Kristallographie - New Crystal Structures'
_journal_page_first 481
_journal_page_last 481
_journal_volume 216
_journal_year 2001
_chemical_formula_moiety 'Cs Au O'
_chemical_formula_structural 'Cs Au O'
_chemical_formula_sum 'Au Cs O'
_chemical_formula_weight 345,9
_chemical_name_common cesiumoxoaurate(I)
_symmetry_cell_setting orthorhombic
_symmetry_Int_Tables_number 139
_symmetry_space_group_name_H-M 'I4/m m m'
_cell_angle_alpha 90
_cell_angle_beta 90
_cell_angle_gamma 90
_cell_formula_units_Z 8
_cell_length_a 10.1646(4)
_cell_length_b 10.1646(4)
_cell_length_c 6.1773(4)
_cell_measurement_temperature 293(2)
_diffrn_ambient_temperature 293(2)
_exptl_crystal_density_diffrn 7.21
_pd_calc_method 'Rietveld Refinement'
_pd_proc_ls_prof_R_factor 0.08235
_pd_proc_ls_prof_wR_factor 0.11169
_cod_original_formula_sum 'Cs Au O'
_cod_database_code 8101136
_pd_proc_ls_prof_r_bragg 0.04844

loop_
_atom_site_label
_atom_site_type_symbol
_atom_site_fract_x
_atom_site_fract_y
_atom_site_fract_z
_atom_site_U_iso_or_equiv
_atom_site_thermal_displace_type
_atom_site_occupancy
_atom_site_symmetry_multiplicity
_atom_site_Wyckoff_symbol
AU1 AU 0.1464(2) 0.1464(2) 0.0000000 0.0037995 Uiso 1.0000000 8 h
CS1 CS 0.2007(4) 0.5000000 0.0000000 0.0037995 Uiso 1.0000000 8 j
O1 O 0.292(3) 0.0000000 0.0000000 0.0063326 Uiso 1.0000000 8 i
